data_2240617
loop_
_publ_author_name
'Bugenhagen, Bernhard'
'Al Jasem, Yosef'
'AlAzani, Mariam'
'Thiemann, Thies'

_publ_section_title
;
 Crystal structure of 3-(2,5-dimethoxyphenyl)propionic acid
;
_journal_coeditor_code QM2110
_journal_issue 5
_journal_name_full 'Acta Crystallographica Section E'
_journal_page_first o337
_journal_page_last o338
_journal_paper_doi 10.1107/S2056989015007641
_journal_volume 71
_journal_year 2015
_chemical_formula_iupac 'C11 H14 O4'
_chemical_formula_moiety 'C11 H14 O4'
_chemical_formula_sum 'C11 H14 O4'
_chemical_formula_weight 210.22
_chemical_melting_point_gt 339
_chemical_melting_point_lt 340
_chemical_name_systematic
;
3-(2,5-Dimethoxyphenyl)propionic acid
;
_space_group_crystal_system monoclinic
_space_group_IT_number 15
_space_group_name_Hall '-C 2yc'
_space_group_name_H-M_alt 'C 1 2/c 1'
_symmetry_space_group_name_Hall '-C 2yc'
_symmetry_space_group_name_H-M 'C 1 2/c 1'
_atom_sites_solution_hydrogens mixed
_atom_sites_solution_primary direct
_audit_creation_method
;
Olex2 1.2
(compiled 2015.01.26 svn.r3151 for OlexSys, GUI svn.r4998)
;
_cell_angle_alpha 90
_cell_angle_beta 109.1782(6)
_cell_angle_gamma 90
_cell_formula_units_Z 8
_cell_length_a 24.3212(10)
_cell_length_b 4.6512(2)
_cell_length_c 19.7411(8)
_cell_measurement_reflns_used 9914
_cell_measurement_temperature 100.10(10)
_cell_measurement_theta_max 31.16
_cell_measurement_theta_min 2.32
_cell_volume 2109.23(15)
_computing_cell_refinement
;
SAINT (Bruker, 2013)
;
_computing_data_collection
;
APEX2 (Bruker, 2013)
;
_computing_data_reduction
;
SAINT (Bruker, 2013)
;
_computing_molecular_graphics
;
PLATON (Spek, 2009) and Mercury (Macrae <i>et al.</i>,  2008)
;
_computing_publication_material
;
OLEX2 (Dolomanov <i>et al.</i>,  2009)
;
_computing_structure_refinement
;
SHELXl2013 (Sheldrick, 2015)
;
_computing_structure_solution
;
SIR2004 (Burla <i>et al.</i>,  2007)
;
_diffrn_ambient_temperature 100.10(10)
_diffrn_measured_fraction_theta_full 0.991
_diffrn_measured_fraction_theta_max 0.933
_diffrn_measurement_device_type 'Bruker APEXII CCD'
_diffrn_measurement_method '\f and \w scans'
_diffrn_radiation_type MoK\a
_diffrn_radiation_wavelength 0.71073
_diffrn_reflns_av_R_equivalents 0.0279
_diffrn_reflns_limit_h_max 34
_diffrn_reflns_limit_h_min -35
_diffrn_reflns_limit_k_max 6
_diffrn_reflns_limit_k_min -6
_diffrn_reflns_limit_l_max 28
_diffrn_reflns_limit_l_min -27
_diffrn_reflns_number 20284
_diffrn_reflns_theta_full 26.000
_diffrn_reflns_theta_max 31.293
_diffrn_reflns_theta_min 1.773
_diffrn_standards_number 0
_exptl_absorpt_coefficient_mu 0.101
_exptl_absorpt_correction_T_max 0.7462
_exptl_absorpt_correction_T_min 0.6035
_exptl_absorpt_correction_type multi-scan
_exptl_absorpt_process_details
;
(SADABS; Bruker, 2013)
;
_exptl_crystal_colour 'clear light colourless'
_exptl_crystal_density_diffrn 1.324
_exptl_crystal_description bar
_exptl_crystal_F_000 896
_exptl_crystal_size_max 0.3
_exptl_crystal_size_mid 0.1
_exptl_crystal_size_min 0.02
_refine_diff_density_max 0.441
_refine_diff_density_min -0.181
_refine_ls_extinction_method none
_refine_ls_goodness_of_fit_ref 1.051
_refine_ls_hydrogen_treatment mixed
_refine_ls_matrix_type full
_refine_ls_number_parameters 142
_refine_ls_number_reflns 3224
_refine_ls_number_restraints 0
_refine_ls_restrained_S_all 1.051
_refine_ls_R_factor_all 0.0396
_refine_ls_R_factor_gt 0.0362
_refine_ls_shift/su_max 0.001
_refine_ls_shift/su_mean 0.000
_refine_ls_structure_factor_coef Fsqd
_refine_ls_weighting_details 'w=1/[\s^2^(Fo^2^)+(0.0556P)^2^+1.4383P] where P=(Fo^2^+2Fc^2^)/3'
_refine_ls_weighting_scheme calc
_refine_ls_wR_factor_gt 0.1041
_refine_ls_wR_factor_ref 0.1074
_reflns_number_gt 2927
_reflns_number_total 3224
_reflns_threshold_expression I>2\s(I)
_cod_data_source_file qm2110sup1.cif
_cod_data_source_block I
_cod_database_code 2240617
_shelx_space_group_comment
;
The symmetry employed for this shelxl refinement is uniquely defined
by the following loop, which should always be used as a source of
symmetry information in preference to the above space-group names.
They are only intended as comments.
;
_shelx_estimated_absorpt_t_min 0.970
_shelx_estimated_absorpt_t_max 0.998
_shelxl_version_number .2013

loop_
_space_group_symop_operation_xyz
'x, y, z'
'-x, y, -z+1/2'
'x+1/2, y+1/2, z'
'-x+1/2, y+1/2, -z+1/2'
'-x, -y, -z'
'x, -y, z-1/2'
'-x+1/2, -y+1/2, -z'
'x+1/2, -y+1/2, z-1/2'

loop_
_atom_site_type_symbol
_atom_site_label
_atom_site_fract_x
_atom_site_fract_y
_atom_site_fract_z
_atom_site_U_iso_or_equiv
_atom_site_adp_type
_atom_site_calc_flag
_atom_site_occupancy
C C1 0.36178(4) 0.50978(18) 0.70073(5) 0.01639(17) Uani d 1
C C10 0.44839(4) 0.3697(3) 0.79439(5) 0.0289(2) Uani d 1
C C11 0.14931(4) 0.2622(2) 0.61260(5) 0.02223(19) Uani d 1
C C2 0.32768(4) 0.32755(19) 0.72601(5) 0.01806(17) Uani d 1
C C3 0.26774(4) 0.30632(18) 0.69042(5) 0.01692(17) Uani d 1
C C4 0.24216(4) 0.47152(18) 0.62979(5) 0.01575(16) Uani d 1
C C5 0.27657(4) 0.65750(18) 0.60495(4) 0.01568(16) Uani d 1
C C6 0.33612(4) 0.67778(17) 0.63904(4) 0.01468(16) Uani d 1
C C7 0.37340(4) 0.86255(18) 0.60859(5) 0.01664(16) Uani d 1
C C8 0.39755(4) 0.67941(18) 0.56036(5) 0.01553(16) Uani d 1
C C9 0.44172(3) 0.82948(18) 0.53467(4) 0.01464(16) Uani d 1
H H10A 0.4311 0.4146 0.8315 0.043 Uiso calc 1
H H10B 0.4901 0.4129 0.8124 0.043 Uiso calc 1
H H10C 0.4427 0.1653 0.7820 0.043 Uiso calc 1
H H11A 0.1506 0.3038 0.6618 0.033 Uiso calc 1
H H11B 0.1648 0.0690 0.6106 0.033 Uiso calc 1
H H11C 0.1090 0.2724 0.5803 0.033 Uiso calc 1
H H2 0.3452 0.2162 0.7679 0.022 Uiso calc 1
H H3 0.2447 0.1796 0.7077 0.020 Uiso calc 1
H H4 0.4791(8) 0.795(4) 0.4682(10) 0.049(5) Uiso d 1
H H5 0.2587 0.7724 0.5638 0.019 Uiso calc 1
H H7A 0.4059 0.9461 0.6481 0.020 Uiso calc 1
H H7B 0.3498 1.0224 0.5804 0.020 Uiso calc 1
H H8A 0.4156 0.5046 0.5871 0.019 Uiso calc 1
H H8B 0.3647 0.6170 0.5181 0.019 Uiso calc 1
O O1 0.42100(3) 0.53955(17) 0.73202(4) 0.02384(16) Uani d 1
O O2 0.18373(3) 0.46840(16) 0.59092(4) 0.02300(16) Uani d 1
O O3 0.46906(3) 1.04245(15) 0.56342(4) 0.02097(15) Uani d 1
O O4 0.44928(3) 0.70388(15) 0.47828(4) 0.02040(15) Uani d 1

loop_
_atom_site_aniso_label
_atom_site_aniso_U_11
_atom_site_aniso_U_22
_atom_site_aniso_U_33
_atom_site_aniso_U_12
_atom_site_aniso_U_13
_atom_site_aniso_U_23
C1 0.0167(4) 0.0191(4) 0.0150(4) 0.0013(3) 0.0074(3) -0.0003(3)
C10 0.0211(4) 0.0448(6) 0.0197(4) 0.0072(4) 0.0049(3) 0.0065(4)
C11 0.0206(4) 0.0207(4) 0.0263(4) -0.0063(3) 0.0089(3) -0.0017(3)
C2 0.0221(4) 0.0190(4) 0.0149(4) 0.0013(3) 0.0086(3) 0.0031(3)
C3 0.0218(4) 0.0159(4) 0.0162(4) -0.0015(3) 0.0104(3) 0.0008(3)
C4 0.0170(4) 0.0154(3) 0.0162(4) -0.0009(3) 0.0073(3) -0.0010(3)
C5 0.0196(4) 0.0144(3) 0.0148(3) 0.0004(3) 0.0081(3) 0.0015(3)
C6 0.0190(4) 0.0130(3) 0.0155(4) 0.0002(3) 0.0103(3) -0.0010(3)
C7 0.0201(4) 0.0144(3) 0.0200(4) -0.0012(3) 0.0127(3) -0.0008(3)
C8 0.0166(4) 0.0159(4) 0.0172(4) -0.0024(3) 0.0099(3) -0.0016(3)
C9 0.0137(3) 0.0159(4) 0.0160(3) 0.0007(3) 0.0072(3) -0.0003(3)
O1 0.0167(3) 0.0334(4) 0.0207(3) 0.0005(3) 0.0053(2) 0.0055(3)
O2 0.0176(3) 0.0258(3) 0.0242(3) -0.0045(2) 0.0049(3) 0.0060(3)
O3 0.0239(3) 0.0205(3) 0.0238(3) -0.0077(2) 0.0150(3) -0.0069(2)
O4 0.0208(3) 0.0229(3) 0.0233(3) -0.0074(2) 0.0151(3) -0.0086(2)

loop_
_atom_type_symbol
_atom_type_description
_atom_type_scat_dispersion_real
_atom_type_scat_dispersion_imag
_atom_type_scat_source
C C 0.0033 0.0016 'International Tables Vol C Tables 4.2.6.8 and 6.1.1.4'
H H 0.0000 0.0000 'International Tables Vol C Tables 4.2.6.8 and 6.1.1.4'
O O 0.0106 0.0060 'International Tables Vol C Tables 4.2.6.8 and 6.1.1.4'

loop_
_geom_angle_atom_site_label_1
_geom_angle_atom_site_label_2
_geom_angle_atom_site_label_3
_geom_angle
C1 C2 H2 119.7
C1 C2 C3 120.65(8)
C1 C6 C7 120.43(8)
C1 O1 C10 117.01(7)
C2 C1 C6 120.15(8)
C2 C3 H3 120.2
C3 C4 C5 119.66(8)
C3 C2 H2 119.7
C4 C5 H5 119.3
C4 C3 C2 119.53(8)
C4 C3 H3 120.2
C4 O2 C11 116.09(7)
C5 C6 C1 118.54(7)
C5 C6 C7 120.93(7)
C6 C7 H7B 109.8
C6 C7 H7A 109.8
C6 C7 C8 109.52(7)
C6 C5 C4 121.46(8)
C6 C5 H5 119.3
C7 C8 H8B 108.6
C7 C8 H8A 108.6
C8 C7 H7B 109.8
C8 C7 H7A 109.8
C9 C8 C7 114.48(7)
C9 C8 H8B 108.6
C9 C8 H8A 108.6
C9 O4 H4 108.5(11)
H10A C10 H10C 109.5
H10A C10 H10B 109.5
H10B C10 H10C 109.5
H11A C11 H11C 109.5
H11A C11 H11B 109.5
H11B C11 H11C 109.5
H7A C7 H7B 108.2
H8A C8 H8B 107.6
O1 C10 H10C 109.5
O1 C10 H10B 109.5
O1 C10 H10A 109.5
O1 C1 C2 124.15(8)
O1 C1 C6 115.71(7)
O2 C11 H11C 109.5
O2 C11 H11B 109.5
O2 C11 H11A 109.5
O2 C4 C5 115.98(7)
O2 C4 C3 124.36(8)
O3 C9 C8 124.03(7)
O3 C9 O4 122.90(8)
O4 C9 C8 113.05(7)

loop_
_geom_bond_atom_site_label_1
_geom_bond_atom_site_label_2
_geom_bond_distance
C10 H10C 0.9800
C10 H10B 0.9800
C10 H10A 0.9800
C11 H11C 0.9800
C11 H11B 0.9800
C11 H11A 0.9800
C2 C1 1.3882(12)
C2 H2 0.9500
C3 C4 1.3858(12)
C3 C2 1.3985(12)
C3 H3 0.9500
C5 C4 1.3995(11)
C5 H5 0.9500
C6 C1 1.4085(12)
C6 C7 1.5101(11)
C6 C5 1.3854(12)
C7 H7B 0.9900
C7 H7A 0.9900
C8 C9 1.5019(11)
C8 C7 1.5312(11)
C8 H8B 0.9900
C8 H8A 0.9900
O1 C10 1.4299(12)
O1 C1 1.3751(10)
O2 C11 1.4278(11)
O2 C4 1.3756(10)
O3 C9 1.2238(10)
O4 H4 0.917(18)
O4 C9 1.3224(10)

loop_
_geom_hbond_atom_site_label_D
_geom_hbond_atom_site_label_H
_geom_hbond_atom_site_label_A
_geom_hbond_site_symmetry_A
_geom_hbond_distance_DH
_geom_hbond_distance_HA
_geom_hbond_distance_DA
_geom_hbond_angle_DHA
O4 H4 O3 5_676 0.92(2) 1.75(2) 2.6624(11) 172.1(18)

loop_
_geom_torsion_atom_site_label_1
_geom_torsion_atom_site_label_2
_geom_torsion_atom_site_label_3
_geom_torsion_atom_site_label_4
_geom_torsion
C1 C6 C7 C8 83.52(9)
C1 C6 C5 C4 -1.12(12)
C10 O1 C1 C2 0.15(13)
C10 O1 C1 C6 -179.45(8)
C11 O2 C4 C5 175.08(8)
C11 O2 C4 C3 -5.21(13)
C2 C3 C4 C5 -0.03(13)
C2 C3 C4 O2 -179.73(8)
C3 C2 C1 C6 0.56(13)
C3 C2 C1 O1 -179.02(8)
C4 C3 C2 C1 -0.73(13)
C5 C6 C1 C2 0.36(12)
C5 C6 C1 O1 179.97(7)
C5 C6 C7 C8 -92.96(9)
C6 C5 C4 C3 0.97(13)
C6 C5 C4 O2 -179.31(7)
C7 C8 C9 O3 19.85(12)
C7 C8 C9 O4 -161.63(7)
C7 C6 C1 C2 -176.20(8)
C7 C6 C1 O1 3.41(11)
C7 C6 C5 C4 175.42(7)
C9 C8 C7 C6 -172.25(7)

_cod_database_fobs_code 2240617
